data_8104253
loop_
_publ_author_name
'Mansmann, M.'

_publ_section_title
;
 Ueber Verbindungen vom Anti-La F3-Strukturtyp
;
_journal_name_full
;
Zeitschrift fuer Kristallographie, Kristallgeometrie, Kristallphysik, 
Kristallchemie (-144,1977)
;
_journal_page_first 399
_journal_page_last 406
_journal_volume 122
_journal_year 1965
_chemical_formula_sum 'Cu3 P'
_space_group_IT_number 165
_symmetry_space_group_name_Hall '-P 3 2"c'
_symmetry_space_group_name_H-M 'P -3 c 1'
_cell_angle_alpha 90
_cell_angle_beta 90
_cell_angle_gamma 120
_cell_formula_units_Z 6
_cell_length_a 6.992
_cell_length_b 6.992
_cell_length_c 7.17
_cell_volume 303.566
_citation_journal_id_ASTM ZEKGAX
_cod_data_source_file Mansmann_ZEKGAX_1965_1526.cif
_cod_data_source_block Cu3P1
_cod_original_cell_volume 303.5657
_cod_original_formula_sum 'Cu3 P1'
_cod_database_code 8104253

loop_
_symmetry_equiv_pos_as_xyz
x,y,z
-y,x-y,z
-x+y,-x,z
y,x,-z+1/2
-x,-x+y,-z+1/2
x-y,-y,-z+1/2
-x,-y,-z
y,-x+y,-z
x-y,x,-z
-y,-x,z-1/2
x,x-y,z-1/2
-x+y,y,z-1/2

loop_
_atom_site_label
_atom_site_type_symbol
_atom_site_fract_x
_atom_site_fract_y
_atom_site_fract_z
_atom_site_occupancy
_atom_site_U_iso_or_equiv
Cu3 Cu+1 0 0 0.25 1 0.0
Cu2 Cu+1 0.3333 0.6667 0.1825 1 0.0
P1 P-3 0.6587 0 0.25 1 0.0
Cu1 Cu+1 0.3758 0.0623 0.0813 1 0.0
